data_4335501
loop_
_publ_author_name
'Haolin Yin'
'Andrew J. Lewis'
'Patrick Carroll'
'Eric J. Schelter'

_publ_section_title
;
 Electrophilic Ln(III) Cations Protected by C-F \\rightarrow Ln
 Interactions and Their Coordination Chemistry with Weak \s- and \p-Donors
;
_journal_name_full 'Inorganic Chemistry'
_journal_page_first 8234
_journal_page_last 8243
_journal_paper_doi 10.1021/ic401130e
_journal_volume 52
_journal_year 2013
_chemical_formula_sum 'C45 H12 Ce F30 N3'
_chemical_formula_weight 1304.69
_space_group_IT_number 2
_symmetry_cell_setting triclinic
_symmetry_Int_Tables_number 2
_symmetry_space_group_name_Hall '-P 1'
_symmetry_space_group_name_H-M 'P -1'
_atom_sites_solution_hydrogens geom
_atom_sites_solution_primary direct
_audit_creation_method SHELXL-97
_cell_angle_alpha 73.699(6)
_cell_angle_beta 84.583(6)
_cell_angle_gamma 88.439(7)
_cell_formula_units_Z 4
_cell_length_a 10.5284(14)
_cell_length_b 21.974(3)
_cell_length_c 22.152(3)
_cell_measurement_temperature 143(1)
_cell_volume 4896.9(12)
_computing_data_collection 'Bruker APEX2'
_computing_data_reduction 'Bruker SAINT'
_computing_structure_refinement 'SHELXL-97 (Sheldrick, 2008)'
_computing_structure_solution 'SHELXS-97 (Sheldrick, 2008)'
_diffrn_ambient_temperature 143(1)
_diffrn_measured_fraction_theta_full 0.976
_diffrn_measured_fraction_theta_max 0.976
_diffrn_measurement_device 'CCD Area Detector'
_diffrn_measurement_device_type 'Bruker APEXII'
_diffrn_measurement_method 'phi and omega scans'
_diffrn_radiation_monochromator graphite
_diffrn_radiation_source 'sealed tube'
_diffrn_radiation_type MoK\a
_diffrn_radiation_wavelength 0.71073
_diffrn_reflns_av_R_equivalents 0.0440
_diffrn_reflns_av_sigmaI/netI 0.0377
_diffrn_reflns_limit_h_max 13
_diffrn_reflns_limit_h_min -13
_diffrn_reflns_limit_k_max 28
_diffrn_reflns_limit_k_min -28
_diffrn_reflns_limit_l_max 28
_diffrn_reflns_limit_l_min -28
_diffrn_reflns_number 156688
_diffrn_reflns_theta_full 27.61
_diffrn_reflns_theta_max 27.60
_diffrn_reflns_theta_min 1.54
_exptl_absorpt_coefficient_mu 1.081
_exptl_absorpt_correction_T_max 0.7456
_exptl_absorpt_correction_T_min 0.6870
_exptl_absorpt_correction_type multi-scan
_exptl_absorpt_process_details '(SADABS; Sheldrick, 2007)'
_exptl_crystal_density_diffrn 1.770
_exptl_crystal_F_000 2524
_exptl_crystal_size_max 0.15
_exptl_crystal_size_mid 0.10
_exptl_crystal_size_min 0.05
_refine_diff_density_max 3.265
_refine_diff_density_min -1.127
_refine_diff_density_rms 0.119
_refine_ls_extinction_method none
_refine_ls_goodness_of_fit_ref 1.089
_refine_ls_hydrogen_treatment constr
_refine_ls_matrix_type full
_refine_ls_number_parameters 1430
_refine_ls_number_reflns 22195
_refine_ls_number_restraints 0
_refine_ls_restrained_S_all 1.089
_refine_ls_R_factor_all 0.0683
_refine_ls_R_factor_gt 0.0540
_refine_ls_shift/su_max 0.001
_refine_ls_shift/su_mean 0.000
_refine_ls_structure_factor_coef Fsqd
_refine_ls_weighting_details 'calc w=1/[\s^2^(Fo^2^)+(0.0500P)^2^+22.7041P] where P=(Fo^2^+2Fc^2^)/3'
_refine_ls_weighting_scheme calc
_refine_ls_wR_factor_gt 0.1333
_refine_ls_wR_factor_ref 0.1380
_reflns_number_gt 17944
_reflns_number_total 22195
_reflns_threshold_expression >2sigma(I)
_cod_data_source_file ic401130e_si_002_6.cif
_cod_data_source_block UP4345(1-Ce(mes))
_cod_original_cell_volume 4896.9(11)
_cod_original_sg_symbol_H-M 'P -1 '
_cod_database_code 4335501

loop_
_symmetry_equiv_pos_as_xyz
'x, y, z'
'-x, -y, -z'

loop_
_atom_site_label
_atom_site_type_symbol
_atom_site_fract_x
_atom_site_fract_y
_atom_site_fract_z
_atom_site_U_iso_or_equiv
_atom_site_adp_type
_atom_site_occupancy
_atom_site_symmetry_multiplicity
_atom_site_calc_flag
_atom_site_refinement_flags
Ce1 Ce 0.58204(3) 0.262248(12) 0.742113(12) 0.02386(7) Uani 1 1 d .
F1 F 0.6524(3) 0.21759(13) 0.64347(13) 0.0345(7) Uani 1 1 d .
F2 F 0.7644(3) 0.16164(16) 0.55740(15) 0.0454(8) Uani 1 1 d .
F3 F 0.7188(3) 0.03584(16) 0.57017(16) 0.0449(8) Uani 1 1 d .
F4 F 0.5701(3) -0.03156(14) 0.67335(17) 0.0427(8) Uani 1 1 d .
F5 F 0.4615(3) 0.02339(14) 0.75842(15) 0.0385(7) Uani 1 1 d .
F6 F 0.4507(3) 0.18272(16) 0.85285(15) 0.0441(8) Uani 1 1 d .
F7 F 0.2202(4) 0.1697(2) 0.91951(18) 0.0618(11) Uani 1 1 d .
F8 F 0.0195(3) 0.1199(2) 0.8788(2) 0.0614(11) Uani 1 1 d .
F9 F 0.0566(3) 0.0853(2) 0.76995(19) 0.0572(10) Uani 1 1 d .
F10 F 0.2791(3) 0.10644(17) 0.69899(15) 0.0418(8) Uani 1 1 d .
F11 F 0.6605(3) 0.37694(14) 0.75607(13) 0.0349(7) Uani 1 1 d .
F12 F 0.6107(4) 0.49272(16) 0.77354(15) 0.0478(9) Uani 1 1 d .
F13 F 0.5219(4) 0.58810(16) 0.67864(17) 0.0519(9) Uani 1 1 d .
F14 F 0.4822(5) 0.56456(17) 0.56836(18) 0.0631(12) Uani 1 1 d .
F15 F 0.5262(4) 0.45005(16) 0.55115(15) 0.0494(9) Uani 1 1 d .
F16 F 0.5013(3) 0.30337(17) 0.55991(16) 0.0448(8) Uani 1 1 d .
F17 F 0.6150(4) 0.30260(19) 0.44680(17) 0.0594(11) Uani 1 1 d .
F18 F 0.8562(4) 0.34907(19) 0.41037(16) 0.0651(12) Uani 1 1 d .
F19 F 0.9830(4) 0.39287(19) 0.49082(19) 0.0620(11) Uani 1 1 d .
F20 F 0.8717(3) 0.39099(15) 0.60543(16) 0.0395(7) Uani 1 1 d .
F21 F 0.5449(3) 0.29105(15) 0.85580(13) 0.0345(7) Uani 1 1 d .
F22 F 0.4797(4) 0.2865(2) 0.97743(16) 0.0589(10) Uani 1 1 d .
F23 F 0.2332(4) 0.3111(3) 1.01593(19) 0.0879(17) Uani 1 1 d .
F24 F 0.0581(4) 0.3360(3) 0.9303(2) 0.098(2) Uani 1 1 d .
F25 F 0.1200(3) 0.3389(2) 0.80955(18) 0.0631(12) Uani 1 1 d .
F26 F 0.2981(4) 0.44423(17) 0.75331(19) 0.0542(10) Uani 1 1 d .
F27 F 0.1972(4) 0.51258(17) 0.6489(2) 0.0644(11) Uani 1 1 d .
F28 F 0.1639(4) 0.46106(19) 0.5535(2) 0.0666(12) Uani 1 1 d .
F29 F 0.2325(4) 0.33811(18) 0.56466(17) 0.0567(10) Uani 1 1 d .
F30 F 0.3383(3) 0.26905(14) 0.66978(14) 0.0411(8) Uani 1 1 d .
N1 N 0.4939(4) 0.15977(19) 0.74066(19) 0.0282(9) Uani 1 1 d .
N2 N 0.6229(4) 0.34774(18) 0.64750(18) 0.0251(8) Uani 1 1 d .
N3 N 0.3830(4) 0.3162(2) 0.76605(19) 0.0271(9) Uani 1 1 d .
C1 C 0.5438(4) 0.1244(2) 0.7006(2) 0.0249(9) Uani 1 1 d .
C2 C 0.6280(5) 0.1550(2) 0.6495(2) 0.0289(10) Uani 1 1 d .
C3 C 0.6859(5) 0.1276(3) 0.6053(2) 0.0327(11) Uani 1 1 d .
C4 C 0.6648(5) 0.0647(3) 0.6122(2) 0.0328(11) Uani 1 1 d .
C5 C 0.5874(5) 0.0311(2) 0.6635(3) 0.0318(11) Uani 1 1 d .
C6 C 0.5299(5) 0.0597(2) 0.7077(2) 0.0301(10) Uani 1 1 d .
C7 C 0.3759(5) 0.1436(2) 0.7746(2) 0.0305(11) Uani 1 1 d .
C8 C 0.3513(5) 0.1583(3) 0.8315(3) 0.0343(12) Uani 1 1 d .
C9 C 0.2337(6) 0.1519(3) 0.8658(3) 0.0416(13) Uani 1 1 d .
C10 C 0.1338(5) 0.1272(3) 0.8454(3) 0.0447(14) Uani 1 1 d .
C11 C 0.1538(5) 0.1101(3) 0.7902(3) 0.0412(13) Uani 1 1 d .
C12 C 0.2705(5) 0.1197(2) 0.7545(2) 0.0322(11) Uani 1 1 d .
C13 C 0.5999(4) 0.4094(2) 0.6525(2) 0.0251(10) Uani 1 1 d .
C14 C 0.6161(5) 0.4243(2) 0.7080(2) 0.0268(10) Uani 1 1 d .
C15 C 0.5909(5) 0.4826(3) 0.7182(2) 0.0307(11) Uani 1 1 d .
C16 C 0.5465(5) 0.5307(2) 0.6704(3) 0.0343(12) Uani 1 1 d .
C17 C 0.5270(6) 0.5183(3) 0.6146(3) 0.0380(12) Uani 1 1 d .
C18 C 0.5536(5) 0.4593(2) 0.6061(2) 0.0311(11) Uani 1 1 d .
C19 C 0.6811(5) 0.3470(2) 0.5870(2) 0.0264(10) Uani 1 1 d .
C20 C 0.6212(5) 0.3245(2) 0.5450(2) 0.0306(11) Uani 1 1 d .
C21 C 0.6794(6) 0.3244(3) 0.4857(2) 0.0406(14) Uani 1 1 d .
C22 C 0.8006(7) 0.3478(3) 0.4684(3) 0.0441(15) Uani 1 1 d .
C23 C 0.8638(6) 0.3709(3) 0.5079(3) 0.0401(13) Uani 1 1 d .
C24 C 0.8047(5) 0.3694(2) 0.5666(2) 0.0333(11) Uani 1 1 d .
C25 C 0.3377(5) 0.3178(3) 0.8268(2) 0.0337(12) Uani 1 1 d .
C26 C 0.4223(5) 0.3040(3) 0.8735(2) 0.0344(12) Uani 1 1 d .
C27 C 0.3914(6) 0.3008(4) 0.9361(3) 0.0492(16) Uani 1 1 d .
C28 C 0.2678(7) 0.3122(4) 0.9558(3) 0.064(2) Uani 1 1 d .
C29 C 0.1802(6) 0.3255(4) 0.9119(3) 0.065(2) Uani 1 1 d .
C30 C 0.2125(5) 0.3278(4) 0.8497(3) 0.0493(17) Uani 1 1 d .
C31 C 0.3193(5) 0.3535(2) 0.7153(2) 0.0293(10) Uani 1 1 d .
C32 C 0.2811(5) 0.4163(3) 0.7080(3) 0.0374(12) Uani 1 1 d .
C33 C 0.2290(5) 0.4519(3) 0.6541(3) 0.0448(14) Uani 1 1 d .
C34 C 0.2130(6) 0.4266(3) 0.6059(3) 0.0451(14) Uani 1 1 d .
C35 C 0.2484(6) 0.3642(3) 0.6112(3) 0.0404(13) Uani 1 1 d .
C36 C 0.3005(5) 0.3293(2) 0.6653(2) 0.0322(11) Uani 1 1 d .
Ce1' Ce 0.13692(2) 0.232035(12) 0.256638(11) 0.02030(7) Uani 1 1 d .
F1' F 0.1607(3) 0.28994(13) 0.34435(13) 0.0309(6) Uani 1 1 d .
F2' F 0.2227(3) 0.35634(16) 0.42344(15) 0.0433(8) Uani 1 1 d .
F3' F 0.1653(4) 0.48279(17) 0.39826(18) 0.0533(10) Uani 1 1 d .
F4' F 0.0576(4) 0.54132(15) 0.2897(2) 0.0571(10) Uani 1 1 d .
F5' F -0.0006(3) 0.47634(15) 0.21062(18) 0.0511(9) Uani 1 1 d .
F6' F 0.0753(3) 0.31419(16) 0.12792(15) 0.0403(7) Uani 1 1 d .
F7' F -0.1145(4) 0.3302(2) 0.05029(16) 0.0579(10) Uani 1 1 d .
F8' F -0.3506(4) 0.3688(3) 0.0883(2) 0.0910(17) Uani 1 1 d .
F9' F -0.3844(3) 0.4021(2) 0.1978(2) 0.0729(13) Uani 1 1 d .
F10' F -0.1973(3) 0.38798(17) 0.27352(15) 0.0441(8) Uani 1 1 d .
F11' F 0.2028(3) 0.10552(13) 0.26425(13) 0.0312(6) Uani 1 1 d .
F12' F 0.1426(3) -0.01260(16) 0.26250(18) 0.0479(9) Uani 1 1 d .
F13' F -0.0144(4) -0.08740(16) 0.3596(2) 0.0584(10) Uani 1 1 d .
F14' F -0.1160(3) -0.03836(16) 0.45333(16) 0.0499(9) Uani 1 1 d .
F15' F -0.0524(3) 0.07728(15) 0.45647(14) 0.0369(7) Uani 1 1 d .
F16' F -0.0315(3) 0.22268(17) 0.43265(15) 0.0443(8) Uani 1 1 d .
F17' F 0.0487(4) 0.24458(19) 0.53530(17) 0.0597(10) Uani 1 1 d .
F18' F 0.2739(4) 0.19495(19) 0.57892(16) 0.0608(11) Uani 1 1 d .
F19' F 0.4178(4) 0.12374(19) 0.51583(18) 0.0585(10) Uani 1 1 d .
F20' F 0.3413(3) 0.10442(15) 0.41007(16) 0.0397(7) Uani 1 1 d .
F21' F 0.1497(3) 0.18753(17) 0.14975(14) 0.0406(8) Uani 1 1 d .
F22' F 0.1360(4) 0.1864(3) 0.02940(18) 0.0793(14) Uani 1 1 d .
F23' F -0.0937(5) 0.1868(3) -0.01747(18) 0.0884(16) Uani 1 1 d .
F24' F -0.3089(5) 0.1927(4) 0.0586(2) 0.123(3) Uani 1 1 d .
F25' F -0.2975(3) 0.1941(3) 0.17862(19) 0.0929(19) Uani 1 1 d .
F26' F -0.1561(3) 0.06539(16) 0.24293(15) 0.0409(7) Uani 1 1 d .
F27' F -0.3093(3) 0.00510(16) 0.34397(17) 0.0475(8) Uani 1 1 d .
F28' F -0.3855(3) 0.06171(18) 0.43592(16) 0.0500(9) Uani 1 1 d .
F29' F -0.3007(3) 0.18056(17) 0.42536(15) 0.0461(8) Uani 1 1 d .
F30' F -0.1459(3) 0.24227(14) 0.32284(15) 0.0407(7) Uani 1 1 d .
N1' N 0.0481(4) 0.33927(19) 0.24018(19) 0.0282(9) Uani 1 1 d .
N2' N 0.1185(4) 0.15675(17) 0.35895(17) 0.0218(8) Uani 1 1 d .
N3' N -0.0554(4) 0.1876(2) 0.23110(18) 0.0283(9) Uani 1 1 d .
C1' C 0.0729(5) 0.3793(2) 0.2764(2) 0.0279(10) Uani 1 1 d .
C2' C 0.1328(5) 0.3538(2) 0.3308(2) 0.0283(10) Uani 1 1 d .
C3' C 0.1657(5) 0.3858(3) 0.3721(3) 0.0334(11) Uani 1 1 d .
C4' C 0.1376(5) 0.4498(3) 0.3591(3) 0.0379(13) Uani 1 1 d .
C5' C 0.0820(5) 0.4783(2) 0.3050(3) 0.0411(14) Uani 1 1 d .
C6' C 0.0514(5) 0.4449(2) 0.2638(3) 0.0377(12) Uani 1 1 d .
C7' C -0.0519(5) 0.3532(2) 0.2018(2) 0.0295(10) Uani 1 1 d .
C8' C -0.0386(5) 0.3388(2) 0.1440(3) 0.0330(11) Uani 1 1 d .
C9' C -0.1343(6) 0.3449(3) 0.1057(3) 0.0423(13) Uani 1 1 d .
C10' C -0.2525(6) 0.3655(4) 0.1237(3) 0.0538(17) Uani 1 1 d .
C11' C -0.2697(6) 0.3811(3) 0.1796(3) 0.0490(15) Uani 1 1 d .
C12' C -0.1724(5) 0.3749(3) 0.2182(3) 0.0354(12) Uani 1 1 d .
C13' C 0.0845(4) 0.0946(2) 0.3620(2) 0.0226(9) Uani 1 1 d .
C14' C 0.1263(5) 0.0686(2) 0.3137(2) 0.0271(10) Uani 1 1 d .
C15' C 0.0946(5) 0.0089(2) 0.3112(3) 0.0339(11) Uani 1 1 d .
C16' C 0.0166(6) -0.0283(2) 0.3592(3) 0.0394(13) Uani 1 1 d .
C17' C -0.0314(5) -0.0047(2) 0.4084(3) 0.0344(12) Uani 1 1 d .
C18' C 0.0021(5) 0.0557(2) 0.4095(2) 0.0293(10) Uani 1 1 d .
C19' C 0.1523(5) 0.1636(2) 0.4174(2) 0.0261(10) Uani 1 1 d .
C20' C 0.0810(5) 0.1982(2) 0.4517(2) 0.0322(11) Uani 1 1 d .
C21' C 0.1207(6) 0.2089(3) 0.5053(2) 0.0387(13) Uani 1 1 d .
C22' C 0.2343(6) 0.1845(3) 0.5272(2) 0.0393(13) Uani 1 1 d .
C23' C 0.3072(6) 0.1481(3) 0.4956(3) 0.0382(13) Uani 1 1 d .
C24' C 0.2661(5) 0.1386(2) 0.4411(2) 0.0305(11) Uani 1 1 d .
C25' C -0.0730(5) 0.1861(3) 0.1702(2) 0.0329(11) Uani 1 1 d .
C26' C 0.0330(5) 0.1862(3) 0.1280(2) 0.0345(12) Uani 1 1 d .
C27' C 0.0287(7) 0.1868(3) 0.0656(3) 0.0471(15) Uani 1 1 d .
C28' C -0.0864(8) 0.1866(4) 0.0430(3) 0.061(2) Uani 1 1 d .
C29' C -0.1937(7) 0.1889(4) 0.0813(3) 0.073(3) Uani 1 1 d .
C30' C -0.1884(6) 0.1888(4) 0.1433(3) 0.0568(19) Uani 1 1 d .
C31' C -0.1463(4) 0.1566(2) 0.2795(2) 0.0257(10) Uani 1 1 d .
C32' C -0.1943(5) 0.0963(2) 0.2865(2) 0.0302(11) Uani 1 1 d .
C33' C -0.2740(5) 0.0646(2) 0.3379(3) 0.0322(11) Uani 1 1 d .
C34' C -0.3114(5) 0.0928(3) 0.3846(2) 0.0346(12) Uani 1 1 d .
C35' C -0.2674(5) 0.1531(3) 0.3795(2) 0.0320(11) Uani 1 1 d .
C36' C -0.1881(5) 0.1837(2) 0.3279(2) 0.0301(11) Uani 1 1 d .
C37 C 0.8127(5) 0.2595(3) 0.8238(3) 0.0437(14) Uani 1 1 d .
C38 C 0.8710(5) 0.2709(3) 0.7611(3) 0.0434(14) Uani 1 1 d .
H38 H 0.9069 0.3105 0.7413 0.058 Uiso 1 1 calc R
C39 C 0.8765(5) 0.2267(3) 0.7293(3) 0.0392(13) Uani 1 1 d .
C40 C 0.8169(6) 0.1685(3) 0.7570(3) 0.0399(13) Uani 1 1 d .
H40 H 0.8181 0.1384 0.7347 0.053 Uiso 1 1 calc R
C41 C 0.7546(6) 0.1548(3) 0.8187(3) 0.0421(14) Uani 1 1 d .
C42 C 0.7529(6) 0.2008(3) 0.8504(3) 0.0453(15) Uani 1 1 d .
H42 H 0.7106 0.1925 0.8906 0.060 Uiso 1 1 calc R
C43 C 0.8208(6) 0.3068(4) 0.8617(3) 0.0576(19) Uani 1 1 d .
H43a H 0.7481 0.3019 0.8922 0.086 Uiso 1 1 calc R
H43b H 0.8221 0.3490 0.8338 0.086 Uiso 1 1 calc R
H43c H 0.8974 0.2993 0.8830 0.086 Uiso 1 1 calc R
C44 C 0.9509(6) 0.2380(3) 0.6658(3) 0.0482(15) Uani 1 1 d .
H44a H 0.9755 0.2818 0.6504 0.072 Uiso 1 1 calc R
H44b H 0.8990 0.2276 0.6367 0.072 Uiso 1 1 calc R
H44c H 1.0259 0.2118 0.6698 0.072 Uiso 1 1 calc R
C45 C 0.7000(7) 0.0898(3) 0.8500(3) 0.0592(19) Uani 1 1 d .
H45a H 0.6391 0.0916 0.8845 0.089 Uiso 1 1 calc R
H45b H 0.7675 0.0610 0.8655 0.089 Uiso 1 1 calc R
H45c H 0.6587 0.0752 0.8198 0.089 Uiso 1 1 calc R
C37' C 0.4081(4) 0.2073(3) 0.1985(3) 0.0312(11) Uani 1 1 d .
C38' C 0.4294(4) 0.2051(2) 0.2606(2) 0.0285(10) Uani 1 1 d .
H38' H 0.4503 0.1664 0.2879 0.038 Uiso 1 1 calc R
C39' C 0.4208(5) 0.2582(2) 0.2830(2) 0.0269(10) Uani 1 1 d .
C40' C 0.3834(5) 0.3152(2) 0.2421(2) 0.0266(10) Uani 1 1 d .
H40' H 0.3751 0.3511 0.2564 0.035 Uiso 1 1 calc R
C41' C 0.3579(5) 0.3196(2) 0.1796(2) 0.0309(11) Uani 1 1 d .
C42' C 0.3699(5) 0.2652(3) 0.1595(2) 0.0352(12) Uani 1 1 d .
H42' H 0.3519 0.2674 0.1187 0.047 Uiso 1 1 calc R
C43' C 0.4308(5) 0.1505(3) 0.1737(3) 0.0431(14) Uani 1 1 d .
H43a' H 0.3524 0.1386 0.1612 0.065 Uiso 1 1 calc R
H43b' H 0.4611 0.1159 0.2062 0.065 Uiso 1 1 calc R
H43c' H 0.4933 0.1607 0.1379 0.065 Uiso 1 1 calc R
C44' C 0.4610(5) 0.2566(3) 0.3465(3) 0.0358(12) Uani 1 1 d .
H44a' H 0.5431 0.2763 0.3415 0.054 Uiso 1 1 calc R
H44b' H 0.4661 0.2133 0.3717 0.054 Uiso 1 1 calc R
H44c' H 0.3997 0.2790 0.3671 0.054 Uiso 1 1 calc R
C45' C 0.3286(6) 0.3833(3) 0.1360(3) 0.0450(14) Uani 1 1 d .
H45a' H 0.4054 0.4079 0.1235 0.067 Uiso 1 1 calc R
H45b' H 0.2671 0.4049 0.1574 0.067 Uiso 1 1 calc R
H45c' H 0.2947 0.3776 0.0992 0.067 Uiso 1 1 calc R

loop_
_atom_site_aniso_label
_atom_site_aniso_U_11
_atom_site_aniso_U_22
_atom_site_aniso_U_33
_atom_site_aniso_U_23
_atom_site_aniso_U_13
_atom_site_aniso_U_12
Ce1 0.02725(14) 0.02390(14) 0.02101(13) -0.00853(10) 0.00183(10) 0.00015(10)
F1 0.0499(19) 0.0253(14) 0.0265(14) -0.0080(12) 0.0097(13) -0.0050(13)
F2 0.059(2) 0.0444(19) 0.0304(16) -0.0128(14) 0.0153(15) -0.0028(16)
F3 0.052(2) 0.0467(19) 0.0466(19) -0.0312(16) -0.0022(15) 0.0099(16)
F4 0.049(2) 0.0246(15) 0.059(2) -0.0196(15) -0.0057(16) 0.0051(14)
F5 0.0418(18) 0.0252(15) 0.0444(18) -0.0057(13) 0.0043(14) 0.0013(13)
F6 0.051(2) 0.049(2) 0.0377(17) -0.0226(15) 0.0068(15) -0.0155(16)
F7 0.070(3) 0.071(3) 0.047(2) -0.031(2) 0.0272(19) -0.014(2)
F8 0.0350(19) 0.074(3) 0.070(3) -0.020(2) 0.0219(18) -0.0046(18)
F9 0.0282(17) 0.074(3) 0.074(3) -0.025(2) -0.0097(17) -0.0012(17)
F10 0.0359(17) 0.055(2) 0.0392(17) -0.0204(16) -0.0091(14) 0.0079(15)
F11 0.0470(18) 0.0353(16) 0.0246(14) -0.0095(12) -0.0095(13) -0.0041(14)
F12 0.074(2) 0.0455(19) 0.0329(17) -0.0249(15) -0.0046(16) -0.0064(17)
F13 0.077(3) 0.0330(18) 0.054(2) -0.0286(16) -0.0032(19) 0.0069(17)
F14 0.111(3) 0.0357(19) 0.048(2) -0.0171(16) -0.026(2) 0.031(2)
F15 0.086(3) 0.0391(18) 0.0322(16) -0.0200(14) -0.0268(17) 0.0245(18)
F16 0.0389(18) 0.057(2) 0.049(2) -0.0298(17) -0.0112(15) 0.0018(15)
F17 0.088(3) 0.064(2) 0.0406(19) -0.0355(18) -0.0244(19) 0.025(2)
F18 0.097(3) 0.062(2) 0.0312(18) -0.0144(17) 0.0160(19) 0.026(2)
F19 0.052(2) 0.061(2) 0.066(3) -0.017(2) 0.0302(19) -0.0048(19)
F20 0.0329(16) 0.0392(17) 0.0505(19) -0.0200(15) 0.0001(14) -0.0050(13)
F21 0.0335(16) 0.0433(17) 0.0297(15) -0.0160(13) -0.0007(12) 0.0005(13)
F22 0.052(2) 0.096(3) 0.0368(19) -0.030(2) -0.0083(16) -0.001(2)
F23 0.058(3) 0.180(5) 0.046(2) -0.068(3) 0.0081(19) -0.008(3)
F24 0.033(2) 0.220(7) 0.070(3) -0.093(4) 0.0103(19) -0.006(3)
F25 0.0250(17) 0.127(4) 0.052(2) -0.050(2) -0.0008(15) -0.001(2)
F26 0.054(2) 0.049(2) 0.076(3) -0.046(2) -0.0032(19) 0.0015(17)
F27 0.056(2) 0.0347(19) 0.105(3) -0.023(2) -0.011(2) 0.0164(17)
F28 0.067(3) 0.055(2) 0.074(3) -0.004(2) -0.035(2) 0.018(2)
F29 0.076(3) 0.057(2) 0.045(2) -0.0185(17) -0.0333(19) 0.011(2)
F30 0.063(2) 0.0323(16) 0.0344(16) -0.0177(13) -0.0117(15) 0.0120(15)
N1 0.028(2) 0.028(2) 0.028(2) -0.0090(17) 0.0034(17) 0.0000(17)
N2 0.031(2) 0.024(2) 0.0210(19) -0.0091(16) 0.0008(16) 0.0003(16)
N3 0.0201(19) 0.038(2) 0.026(2) -0.0152(18) 0.0015(16) -0.0034(17)
C1 0.023(2) 0.025(2) 0.028(2) -0.0095(19) -0.0050(18) 0.0046(18)
C2 0.035(3) 0.023(2) 0.031(3) -0.011(2) -0.002(2) 0.004(2)
C3 0.035(3) 0.038(3) 0.027(2) -0.013(2) 0.000(2) 0.002(2)
C4 0.033(3) 0.035(3) 0.036(3) -0.020(2) -0.004(2) 0.009(2)
C5 0.033(3) 0.023(2) 0.044(3) -0.015(2) -0.008(2) 0.006(2)
C6 0.030(3) 0.028(2) 0.032(3) -0.007(2) -0.004(2) 0.002(2)
C7 0.038(3) 0.021(2) 0.031(3) -0.008(2) 0.005(2) 0.003(2)
C8 0.037(3) 0.031(3) 0.036(3) -0.014(2) 0.004(2) -0.005(2)
C9 0.049(3) 0.038(3) 0.038(3) -0.017(2) 0.014(3) -0.002(3)
C10 0.030(3) 0.043(3) 0.056(4) -0.012(3) 0.010(3) 0.001(2)
C11 0.031(3) 0.041(3) 0.050(3) -0.011(3) -0.003(2) 0.006(2)
C12 0.033(3) 0.028(3) 0.034(3) -0.009(2) -0.003(2) 0.006(2)
C13 0.026(2) 0.028(2) 0.024(2) -0.0137(19) 0.0033(18) -0.0040(19)
C14 0.030(2) 0.028(2) 0.024(2) -0.0091(19) -0.0017(19) -0.003(2)
C15 0.034(3) 0.036(3) 0.027(2) -0.019(2) 0.004(2) -0.007(2)
C16 0.042(3) 0.027(3) 0.040(3) -0.021(2) 0.001(2) 0.000(2)
C17 0.052(3) 0.031(3) 0.034(3) -0.012(2) -0.010(2) 0.011(2)
C18 0.042(3) 0.029(3) 0.027(2) -0.016(2) -0.006(2) 0.006(2)
C19 0.034(3) 0.023(2) 0.024(2) -0.0093(18) -0.0006(19) 0.0066(19)
C20 0.033(3) 0.031(3) 0.031(3) -0.014(2) -0.006(2) 0.008(2)
C21 0.062(4) 0.039(3) 0.028(3) -0.019(2) -0.018(3) 0.023(3)
C22 0.066(4) 0.035(3) 0.027(3) -0.007(2) 0.008(3) 0.019(3)
C23 0.043(3) 0.034(3) 0.039(3) -0.008(2) 0.012(2) 0.008(2)
C24 0.040(3) 0.027(3) 0.032(3) -0.008(2) 0.003(2) 0.002(2)
C25 0.025(2) 0.052(3) 0.032(3) -0.026(2) 0.006(2) -0.006(2)
C26 0.029(3) 0.047(3) 0.034(3) -0.024(2) 0.001(2) -0.002(2)
C27 0.046(3) 0.074(5) 0.037(3) -0.030(3) -0.004(3) -0.010(3)
C28 0.050(4) 0.116(7) 0.042(4) -0.052(4) 0.012(3) -0.018(4)
C29 0.029(3) 0.130(7) 0.054(4) -0.060(5) 0.013(3) -0.007(4)
C30 0.018(3) 0.098(5) 0.048(3) -0.048(4) -0.003(2) -0.002(3)
C31 0.021(2) 0.034(3) 0.037(3) -0.018(2) -0.001(2) -0.001(2)
C32 0.024(3) 0.042(3) 0.055(3) -0.028(3) -0.001(2) 0.000(2)
C33 0.031(3) 0.032(3) 0.074(4) -0.020(3) -0.005(3) 0.006(2)
C34 0.034(3) 0.040(3) 0.058(4) -0.005(3) -0.018(3) 0.008(2)
C35 0.041(3) 0.042(3) 0.045(3) -0.020(3) -0.018(3) 0.005(3)
C36 0.037(3) 0.028(3) 0.034(3) -0.013(2) -0.008(2) 0.006(2)
Ce1' 0.01983(13) 0.02140(13) 0.02051(12) -0.00733(10) -0.00117(9) -0.00114(9)
F1' 0.0417(17) 0.0221(14) 0.0306(15) -0.0101(12) -0.0039(12) 0.0026(12)
F2' 0.054(2) 0.0447(19) 0.0373(17) -0.0215(15) -0.0050(15) -0.0021(16)
F3' 0.058(2) 0.045(2) 0.068(2) -0.0397(19) 0.0156(18) -0.0152(17)
F4' 0.060(2) 0.0223(16) 0.089(3) -0.0197(18) 0.008(2) 0.0009(15)
F5' 0.054(2) 0.0274(16) 0.064(2) 0.0012(16) -0.0114(18) 0.0041(15)
F6' 0.0320(16) 0.0495(19) 0.0431(18) -0.0210(15) 0.0021(13) 0.0043(14)
F7' 0.061(2) 0.081(3) 0.0357(18) -0.0193(18) -0.0146(17) 0.011(2)
F8' 0.054(3) 0.156(5) 0.079(3) -0.051(3) -0.038(2) 0.032(3)
F9' 0.0297(19) 0.121(4) 0.078(3) -0.044(3) -0.0080(19) 0.021(2)
F10' 0.0365(17) 0.056(2) 0.0408(18) -0.0187(16) 0.0057(14) 0.0017(15)
F11' 0.0301(15) 0.0310(15) 0.0348(15) -0.0144(12) 0.0025(12) -0.0010(12)
F12' 0.052(2) 0.0375(18) 0.067(2) -0.0342(17) -0.0105(17) 0.0028(15)
F13' 0.072(3) 0.0263(17) 0.079(3) -0.0107(17) -0.026(2) -0.0144(17)
F14' 0.050(2) 0.0432(19) 0.0449(19) 0.0097(15) -0.0087(16) -0.0227(16)
F15' 0.0351(16) 0.0435(18) 0.0280(15) -0.0043(13) 0.0016(12) -0.0058(14)
F16' 0.0386(18) 0.055(2) 0.0419(18) -0.0207(16) -0.0002(14) 0.0111(15)
F17' 0.082(3) 0.064(2) 0.041(2) -0.0345(19) 0.0102(19) 0.003(2)
F18' 0.094(3) 0.064(2) 0.0299(18) -0.0192(17) -0.0164(19) -0.011(2)
F19' 0.060(2) 0.064(2) 0.058(2) -0.0193(19) -0.0337(19) 0.0076(19)
F20' 0.0380(17) 0.0356(17) 0.0519(19) -0.0208(15) -0.0133(15) 0.0095(14)
F21' 0.0279(16) 0.066(2) 0.0327(16) -0.0223(15) -0.0005(13) 0.0016(15)
F22' 0.081(3) 0.128(4) 0.038(2) -0.043(2) 0.009(2) 0.011(3)
F23' 0.125(4) 0.115(4) 0.0277(19) -0.017(2) -0.022(2) -0.040(3)
F24' 0.069(3) 0.231(7) 0.052(3) 0.004(3) -0.034(2) -0.069(4)
F25' 0.0245(19) 0.189(6) 0.045(2) 0.004(3) -0.0085(16) -0.017(3)
F26' 0.0425(18) 0.0441(18) 0.0428(18) -0.0222(15) -0.0045(14) -0.0059(15)
F27' 0.0447(19) 0.0376(18) 0.060(2) -0.0101(16) -0.0074(16) -0.0183(15)
F28' 0.0351(18) 0.063(2) 0.0413(19) 0.0009(16) 0.0089(14) -0.0120(16)
F29' 0.049(2) 0.055(2) 0.0335(17) -0.0159(15) 0.0033(15) 0.0107(16)
F30' 0.057(2) 0.0290(16) 0.0360(17) -0.0086(13) -0.0053(15) -0.0046(14)
N1' 0.024(2) 0.027(2) 0.030(2) -0.0033(17) -0.0020(16) 0.0008(16)
N2' 0.0242(19) 0.0194(18) 0.0218(18) -0.0063(15) -0.0008(15) -0.0021(15)
N3' 0.022(2) 0.038(2) 0.023(2) -0.0056(17) 0.0001(16) -0.0094(17)
C1' 0.027(2) 0.020(2) 0.037(3) -0.010(2) 0.007(2) -0.0042(18)
C2' 0.029(3) 0.021(2) 0.034(3) -0.010(2) 0.006(2) -0.0046(19)
C3' 0.027(3) 0.033(3) 0.043(3) -0.018(2) 0.008(2) -0.005(2)
C4' 0.031(3) 0.035(3) 0.053(3) -0.025(3) 0.011(2) -0.011(2)
C5' 0.031(3) 0.023(3) 0.070(4) -0.018(3) 0.011(3) -0.003(2)
C6' 0.036(3) 0.026(3) 0.047(3) -0.006(2) 0.003(2) 0.002(2)
C7' 0.031(3) 0.023(2) 0.030(2) -0.0007(19) -0.001(2) 0.001(2)
C8' 0.026(3) 0.032(3) 0.039(3) -0.006(2) -0.003(2) 0.001(2)
C9' 0.047(3) 0.048(3) 0.029(3) -0.009(2) -0.005(2) 0.010(3)
C10' 0.032(3) 0.079(5) 0.053(4) -0.018(3) -0.018(3) 0.012(3)
C11' 0.031(3) 0.066(4) 0.050(4) -0.017(3) -0.001(3) 0.007(3)
C12' 0.029(3) 0.039(3) 0.036(3) -0.007(2) 0.000(2) 0.000(2)
C13' 0.020(2) 0.022(2) 0.025(2) -0.0039(18) -0.0067(17) 0.0019(17)
C14' 0.026(2) 0.022(2) 0.033(3) -0.0067(19) -0.005(2) -0.0045(19)
C15' 0.037(3) 0.025(3) 0.045(3) -0.016(2) -0.012(2) 0.002(2)
C16' 0.041(3) 0.022(2) 0.055(4) -0.007(2) -0.019(3) -0.009(2)
C17' 0.031(3) 0.029(3) 0.037(3) 0.003(2) -0.008(2) -0.010(2)
C18' 0.025(2) 0.028(2) 0.033(3) -0.004(2) -0.007(2) -0.001(2)
C19' 0.035(3) 0.021(2) 0.021(2) -0.0037(18) -0.0014(19) -0.0077(19)
C20' 0.036(3) 0.034(3) 0.027(2) -0.011(2) 0.001(2) -0.002(2)
C21' 0.055(4) 0.037(3) 0.025(3) -0.013(2) 0.009(2) -0.007(3)
C22' 0.055(4) 0.041(3) 0.023(2) -0.010(2) -0.005(2) -0.016(3)
C23' 0.044(3) 0.037(3) 0.033(3) -0.005(2) -0.016(2) -0.006(2)
C24' 0.040(3) 0.022(2) 0.031(3) -0.009(2) -0.004(2) -0.003(2)
C25' 0.029(3) 0.041(3) 0.027(2) -0.006(2) -0.001(2) -0.012(2)
C26' 0.032(3) 0.045(3) 0.031(3) -0.016(2) -0.008(2) -0.006(2)
C27' 0.060(4) 0.054(4) 0.033(3) -0.022(3) 0.002(3) -0.012(3)
C28' 0.088(5) 0.072(5) 0.024(3) -0.007(3) -0.014(3) -0.034(4)
C29' 0.054(4) 0.104(6) 0.050(4) 0.006(4) -0.030(4) -0.041(4)
C30' 0.035(3) 0.088(5) 0.039(3) 0.001(3) -0.007(3) -0.026(3)
C31' 0.018(2) 0.031(2) 0.025(2) -0.0034(19) -0.0026(18) -0.0001(18)
C32' 0.024(2) 0.035(3) 0.036(3) -0.016(2) -0.006(2) -0.001(2)
C33' 0.023(2) 0.030(3) 0.042(3) -0.007(2) -0.007(2) -0.007(2)
C34' 0.025(2) 0.042(3) 0.031(3) 0.000(2) 0.001(2) -0.004(2)
C35' 0.029(3) 0.038(3) 0.030(3) -0.012(2) -0.003(2) 0.006(2)
C36' 0.034(3) 0.025(2) 0.029(2) -0.004(2) -0.005(2) 0.000(2)
C37 0.029(3) 0.069(4) 0.043(3) -0.028(3) -0.014(2) 0.013(3)
C38 0.027(3) 0.041(3) 0.053(4) 0.003(3) -0.008(2) 0.002(2)
C39 0.031(3) 0.049(3) 0.037(3) -0.012(3) -0.004(2) 0.016(2)
C40 0.043(3) 0.045(3) 0.035(3) -0.016(3) -0.009(2) 0.011(3)
C41 0.038(3) 0.049(3) 0.034(3) -0.002(3) -0.008(2) 0.015(3)
C42 0.036(3) 0.067(4) 0.031(3) -0.010(3) -0.006(2) 0.010(3)
C43 0.041(4) 0.094(6) 0.054(4) -0.042(4) -0.019(3) 0.002(3)
C44 0.036(3) 0.062(4) 0.044(3) -0.014(3) 0.004(3) 0.015(3)
C45 0.065(4) 0.051(4) 0.046(4) 0.011(3) -0.001(3) 0.011(3)
C37' 0.018(2) 0.040(3) 0.040(3) -0.021(2) 0.004(2) -0.008(2)
C38' 0.018(2) 0.034(3) 0.034(3) -0.011(2) -0.0015(19) -0.0051(19)
C39' 0.024(2) 0.030(2) 0.030(2) -0.012(2) -0.0023(19) -0.0075(19)
C40' 0.027(2) 0.024(2) 0.030(2) -0.0107(19) 0.0001(19) -0.0045(19)
C41' 0.024(2) 0.034(3) 0.030(3) -0.003(2) 0.0024(19) -0.010(2)
C42' 0.033(3) 0.049(3) 0.028(3) -0.018(2) 0.001(2) -0.012(2)
C43' 0.025(3) 0.057(4) 0.061(4) -0.041(3) 0.003(2) 0.000(2)
C44' 0.033(3) 0.041(3) 0.036(3) -0.012(2) -0.013(2) 0.001(2)
C45' 0.045(3) 0.042(3) 0.038(3) 0.006(3) -0.007(3) -0.013(3)

loop_
_atom_type_symbol
_atom_type_description
_atom_type_scat_dispersion_real
_atom_type_scat_dispersion_imag
_atom_type_scat_source
C C 0.0033 0.0016 'International Tables Vol C Tables 4.2.6.8 and 6.1.1.4'
H H 0.0000 0.0000 'International Tables Vol C Tables 4.2.6.8 and 6.1.1.4'
N N 0.0061 0.0033 'International Tables Vol C Tables 4.2.6.8 and 6.1.1.4'
F F 0.0171 0.0103 'International Tables Vol C Tables 4.2.6.8 and 6.1.1.4'
Ce Ce -0.2486 2.6331 'International Tables Vol C Tables 4.2.6.8 and 6.1.1.4'

loop_
_geom_angle_atom_site_label_1
_geom_angle_atom_site_label_2
_geom_angle_atom_site_label_3
_geom_angle
N2 Ce1 N3 88.64(14)
N2 Ce1 N1 122.04(13)
N3 Ce1 N1 99.74(13)
N2 Ce1 F1 69.29(11)
N3 Ce1 F1 129.54(12)
N1 Ce1 F1 61.47(11)
N2 Ce1 F21 118.27(11)
N3 Ce1 F21 61.24(11)
N1 Ce1 F21 115.73(11)
F1 Ce1 F21 168.45(9)
N2 Ce1 F11 62.90(11)
N3 Ce1 F11 75.12(12)
N1 Ce1 F11 173.19(11)
F1 Ce1 F11 125.24(9)
F21 Ce1 F11 57.99(9)
N2 Ce1 F6 160.08(12)
N3 Ce1 F6 71.85(12)
N1 Ce1 F6 59.84(11)
F1 Ce1 F6 120.16(9)
F21 Ce1 F6 55.90(9)
F11 Ce1 F6 113.81(9)
C2 F1 Ce1 117.8(3)
C8 F6 Ce1 104.6(3)
C14 F11 Ce1 107.3(2)
C26 F21 Ce1 115.2(3)
C7 N1 C1 119.6(4)
C7 N1 Ce1 115.5(3)
C1 N1 Ce1 124.0(3)
C13 N2 C19 112.6(4)
C13 N2 Ce1 117.0(3)
C19 N2 Ce1 130.0(3)
C25 N3 C31 117.7(4)
C25 N3 Ce1 123.5(3)
C31 N3 Ce1 118.4(3)
C2 C1 N1 117.2(4)
C2 C1 C6 114.1(4)
N1 C1 C6 128.4(4)
F1 C2 C3 118.8(4)
F1 C2 C1 116.2(4)
C3 C2 C1 125.0(5)
F2 C3 C4 120.8(5)
F2 C3 C2 120.2(5)
C4 C3 C2 118.9(5)
F3 C4 C3 121.1(5)
F3 C4 C5 120.1(5)
C3 C4 C5 118.7(5)
F4 C5 C4 120.1(5)
F4 C5 C6 118.3(5)
C4 C5 C6 121.4(5)
F5 C6 C5 118.4(4)
F5 C6 C1 120.1(4)
C5 C6 C1 121.5(5)
C8 C7 N1 118.6(5)
C8 C7 C12 114.2(5)
N1 C7 C12 126.8(5)
F6 C8 C9 119.2(5)
F6 C8 C7 116.6(5)
C9 C8 C7 124.2(5)
F7 C9 C10 121.1(5)
F7 C9 C8 118.9(5)
C10 C9 C8 119.9(5)
F8 C10 C9 120.4(6)
F8 C10 C11 121.3(6)
C9 C10 C11 118.3(5)
F9 C11 C10 118.9(5)
F9 C11 C12 119.8(5)
C10 C11 C12 121.4(6)
F10 C12 C11 117.6(5)
F10 C12 C7 120.5(5)
C11 C12 C7 121.9(5)
C14 C13 C18 113.9(4)
C14 C13 N2 120.7(4)
C18 C13 N2 125.3(4)
F11 C14 C15 118.1(4)
F11 C14 C13 116.9(4)
C15 C14 C13 125.0(5)
F12 C15 C16 120.5(5)
F12 C15 C14 120.6(5)
C16 C15 C14 118.9(4)
F13 C16 C17 121.0(5)
F13 C16 C15 120.4(5)
C17 C16 C15 118.6(5)
F14 C17 C16 118.8(5)
F14 C17 C18 120.4(5)
C16 C17 C18 120.8(5)
F15 C18 C17 117.1(4)
F15 C18 C13 119.9(4)
C17 C18 C13 122.9(5)
C20 C19 C24 115.5(4)
C20 C19 N2 123.3(5)
C24 C19 N2 121.2(4)
F16 C20 C19 119.7(4)
F16 C20 C21 117.7(5)
C19 C20 C21 122.6(5)
F17 C21 C22 121.6(5)
F17 C21 C20 119.5(6)
C22 C21 C20 118.9(5)
F18 C22 C23 120.0(6)
F18 C22 C21 119.1(6)
C23 C22 C21 120.9(5)
F19 C23 C22 120.4(5)
F19 C23 C24 120.7(6)
C22 C23 C24 118.9(6)
F20 C24 C23 117.4(5)
F20 C24 C19 119.4(4)
C23 C24 C19 123.2(5)
N3 C25 C26 118.4(4)
N3 C25 C30 128.3(5)
C26 C25 C30 113.1(5)
F21 C26 C27 117.5(5)
F21 C26 C25 117.0(4)
C27 C26 C25 125.4(5)
F22 C27 C28 120.1(5)
F22 C27 C26 120.8(6)
C28 C27 C26 119.0(6)
F23 C28 C27 121.4(6)
F23 C28 C29 120.6(6)
C27 C28 C29 117.9(6)
F24 C29 C28 119.0(6)
F24 C29 C30 118.8(6)
C28 C29 C30 122.2(6)
F25 C30 C29 119.0(5)
F25 C30 C25 118.8(5)
C29 C30 C25 122.2(6)
C36 C31 C32 115.6(5)
C36 C31 N3 119.1(4)
C32 C31 N3 125.1(5)
F26 C32 C33 118.3(5)
F26 C32 C31 119.8(5)
C33 C32 C31 121.9(5)
F27 C33 C34 119.9(6)
F27 C33 C32 119.2(6)
C34 C33 C32 120.8(5)
F28 C34 C33 120.9(6)
F28 C34 C35 119.6(6)
C33 C34 C35 119.4(5)
F29 C35 C36 120.4(5)
F29 C35 C34 120.5(5)
C36 C35 C34 119.0(5)
F30 C36 C35 119.1(5)
F30 C36 C31 117.7(4)
C35 C36 C31 123.2(5)
N2' Ce1' N3' 89.61(13)
N2' Ce1' N1' 121.12(13)
N3' Ce1' N1' 94.38(14)
N2' Ce1' F1' 70.03(11)
N3' Ce1' F1' 128.73(12)
N1' Ce1' F1' 62.24(11)
N2' Ce1' F21' 118.79(12)
N3' Ce1' F21' 61.01(11)
N1' Ce1' F21' 114.05(12)
F1' Ce1' F21' 168.51(9)
N2' Ce1' F11' 62.30(11)
N3' Ce1' F11' 75.94(12)
N1' Ce1' F11' 169.97(11)
F1' Ce1' F11' 126.01(8)
F21' Ce1' F11' 59.10(9)
N2' Ce1' C42' 129.23(14)
N3' Ce1' C42' 120.51(13)
N1' Ce1' C42' 97.98(15)
F1' Ce1' C42' 108.16(12)
F21' Ce1' C42' 60.82(11)
F11' Ce1' C42' 85.00(12)
C2' F1' Ce1' 118.3(3)
C14' F11' Ce1' 106.5(2)
C26' F21' Ce1' 112.5(3)
C1' N1' C7' 119.6(4)
C1' N1' Ce1' 123.6(3)
C7' N1' Ce1' 115.3(3)
C13' N2' C19' 113.5(4)
C13' N2' Ce1' 117.0(3)
C19' N2' Ce1' 129.0(3)
C25' N3' C31' 117.2(4)
C25' N3' Ce1' 122.3(3)
C31' N3' Ce1' 120.1(3)
C2' C1' N1' 117.9(4)
C2' C1' C6' 113.4(5)
N1' C1' C6' 128.6(5)
C3' C2' F1' 117.8(5)
C3' C2' C1' 126.2(5)
F1' C2' C1' 115.9(4)
F2' C3' C2' 121.2(5)
F2' C3' C4' 120.6(5)
C2' C3' C4' 118.2(5)
F3' C4' C5' 121.0(5)
F3' C4' C3' 120.6(6)
C5' C4' C3' 118.4(5)
F4' C5' C4' 119.8(5)
F4' C5' C6' 118.2(6)
C4' C5' C6' 122.0(5)
F5' C6' C5' 118.8(5)
F5' C6' C1' 119.6(5)
C5' C6' C1' 121.6(5)
N1' C7' C8' 118.9(5)
N1' C7' C12' 125.6(5)
C8' C7' C12' 115.1(5)
C9' C8' F6' 119.4(5)
C9' C8' C7' 123.6(5)
F6' C8' C7' 116.9(4)
F7' C9' C8' 120.4(5)
F7' C9' C10' 119.8(5)
C8' C9' C10' 119.8(6)
F8' C10' C11' 120.2(6)
F8' C10' C9' 121.1(6)
C11' C10' C9' 118.7(6)
F9' C11' C10' 119.6(6)
F9' C11' C12' 119.1(6)
C10' C11' C12' 121.3(6)
F10' C12' C11' 118.2(5)
F10' C12' C7' 120.3(5)
C11' C12' C7' 121.5(5)
C14' C13' C18' 114.3(4)
C14' C13' N2' 120.4(4)
C18' C13' N2' 125.2(4)
F11' C14' C13' 117.2(4)
F11' C14' C15' 118.0(5)
C13' C14' C15' 124.8(5)
F12' C15' C16' 120.7(5)
F12' C15' C14' 120.2(5)
C16' C15' C14' 119.1(5)
F13' C16' C15' 121.3(6)
F13' C16' C17' 119.5(5)
C15' C16' C17' 119.2(5)
F14' C17' C16' 120.1(5)
F14' C17' C18' 119.5(5)
C16' C17' C18' 120.3(5)
F15' C18' C17' 117.6(5)
F15' C18' C13' 120.1(4)
C17' C18' C13' 122.3(5)
C20' C19' C24' 115.8(4)
C20' C19' N2' 123.3(5)
C24' C19' N2' 120.8(4)
F16' C20' C21' 118.1(5)
F16' C20' C19' 119.4(4)
C21' C20' C19' 122.5(5)
F17' C21' C22' 120.1(5)
F17' C21' C20' 119.4(6)
C22' C21' C20' 120.5(5)
F18' C22' C21' 120.9(5)
F18' C22' C23' 119.9(6)
C21' C22' C23' 119.2(5)
F19' C23' C22' 120.5(5)
F19' C23' C24' 120.1(5)
C22' C23' C24' 119.3(5)
F20' C24' C23' 118.1(5)
F20' C24' C19' 119.3(4)
C23' C24' C19' 122.6(5)
N3' C25' C26' 119.1(4)
N3' C25' C30' 127.4(5)
C26' C25' C30' 113.3(5)
F21' C26' C27' 118.2(5)
F21' C26' C25' 116.8(4)
C27' C26' C25' 124.9(5)
F22' C27' C28' 121.0(6)
F22' C27' C26' 120.0(6)
C28' C27' C26' 119.0(6)
F23' C28' C27' 120.4(7)
F23' C28' C29' 120.6(7)
C27' C28' C29' 119.0(6)
F24' C29' C28' 120.0(7)
F24' C29' C30' 118.4(8)
C28' C29' C30' 121.6(6)
F25' C30' C29' 119.3(6)
F25' C30' C25' 118.5(6)
C29' C30' C25' 122.2(6)
C32' C31' C36' 114.9(4)
C32' C31' N3' 124.4(5)
C36' C31' N3' 120.4(4)
F26' C32' C33' 117.7(5)
F26' C32' C31' 119.3(4)
C33' C32' C31' 122.9(5)
F27' C33' C34' 119.9(5)
F27' C33' C32' 119.9(5)
C34' C33' C32' 120.0(5)
F28' C34' C33' 120.6(5)
F28' C34' C35' 120.1(5)
C33' C34' C35' 119.3(5)
F29' C35' C36' 120.4(5)
F29' C35' C34' 120.0(5)
C36' C35' C34' 119.7(5)
F30' C36' C35' 119.6(5)
F30' C36' C31' 117.2(4)
C35' C36' C31' 123.1(5)
C42 C37 C38 116.7(6)
C42 C37 C43 121.3(6)
C38 C37 C43 122.0(6)
C39 C38 C37 122.7(6)
C38 C39 C40 119.3(5)
C38 C39 C44 121.2(6)
C40 C39 C44 119.5(6)
C39 C40 C41 120.7(6)
C42 C41 C40 118.4(6)
C42 C41 C45 121.5(6)
C40 C41 C45 119.9(6)
C41 C42 C37 122.1(6)
C42' C37' C38' 117.2(5)
C42' C37' C43' 121.1(5)
C38' C37' C43' 121.6(5)
C39' C38' C37' 122.9(5)
C38' C39' C40' 117.6(4)
C38' C39' C44' 121.8(5)
C40' C39' C44' 120.3(4)
C39' C40' C41' 121.7(5)
C42' C41' C40' 118.1(5)
C42' C41' C45' 122.4(5)
C40' C41' C45' 119.3(5)
C41' C42' C37' 122.4(5)
C41' C42' Ce1' 78.9(3)
C37' C42' Ce1' 79.1(3)

loop_
_geom_bond_atom_site_label_1
_geom_bond_atom_site_label_2
_geom_bond_distance
Ce1 N2 2.402(4)
Ce1 N3 2.468(4)
Ce1 N1 2.468(4)
Ce1 F1 2.673(3)
Ce1 F21 2.755(3)
Ce1 F11 2.780(3)
Ce1 F6 2.841(3)
F1 C2 1.373(6)
F2 C3 1.338(6)
F3 C4 1.344(6)
F4 C5 1.346(6)
F5 C6 1.338(6)
F6 C8 1.368(6)
F7 C9 1.348(6)
F8 C10 1.341(6)
F9 C11 1.341(7)
F10 C12 1.335(6)
F11 C14 1.372(6)
F12 C15 1.341(6)
F13 C16 1.339(6)
F14 C17 1.336(6)
F15 C18 1.346(6)
F16 C20 1.335(6)
F17 C21 1.339(7)
F18 C22 1.354(6)
F19 C23 1.339(7)
F20 C24 1.350(6)
F21 C26 1.359(6)
F22 C27 1.336(7)
F23 C28 1.341(7)
F24 C29 1.345(7)
F25 C30 1.352(7)
F26 C32 1.342(6)
F27 C33 1.342(7)
F28 C34 1.336(7)
F29 C35 1.337(6)
F30 C36 1.351(6)
N1 C7 1.390(6)
N1 C1 1.395(6)
N2 C13 1.403(6)
N2 C19 1.425(6)
N3 C25 1.395(6)
N3 C31 1.407(7)
C1 C2 1.391(7)
C1 C6 1.396(7)
C2 C3 1.376(7)
C3 C4 1.369(8)
C4 C5 1.373(8)
C5 C6 1.392(7)
C7 C8 1.387(7)
C7 C12 1.401(8)
C8 C9 1.379(8)
C9 C10 1.365(9)
C10 C11 1.373(9)
C11 C12 1.385(8)
C13 C14 1.384(6)
C13 C18 1.389(7)
C14 C15 1.378(7)
C15 C16 1.377(8)
C16 C17 1.374(7)
C17 C18 1.379(7)
C19 C20 1.375(7)
C19 C24 1.392(7)
C20 C21 1.397(7)
C21 C22 1.368(9)
C22 C23 1.358(9)
C23 C24 1.380(7)
C25 C26 1.392(8)
C25 C30 1.402(7)
C26 C27 1.378(8)
C27 C28 1.371(9)
C28 C29 1.371(10)
C29 C30 1.374(8)
C31 C36 1.388(7)
C31 C32 1.396(8)
C32 C33 1.383(9)
C33 C34 1.360(9)
C34 C35 1.387(8)
C35 C36 1.383(7)
Ce1' N2' 2.396(4)
Ce1' N3' 2.450(4)
Ce1' N1' 2.454(4)
Ce1' F1' 2.637(3)
Ce1' F21' 2.795(3)
Ce1' F11' 2.809(3)
Ce1' C42' 3.066(5)
F1' C2' 1.379(5)
F2' C3' 1.329(7)
F3' C4' 1.333(6)
F4' C5' 1.354(6)
F5' C6' 1.345(7)
F6' C8' 1.360(6)
F7' C9' 1.351(7)
F8' C10' 1.342(7)
F9' C11' 1.348(7)
F10' C12' 1.336(6)
F11' C14' 1.371(5)
F12' C15' 1.346(6)
F13' C16' 1.345(6)
F14' C17' 1.337(6)
F15' C18' 1.337(6)
F16' C20' 1.342(6)
F17' C21' 1.340(6)
F18' C22' 1.334(6)
F19' C23' 1.331(7)
F20' C24' 1.349(6)
F21' C26' 1.366(6)
F22' C27' 1.323(7)
F23' C28' 1.347(7)
F24' C29' 1.347(8)
F25' C30' 1.349(8)
F26' C32' 1.354(6)
F27' C33' 1.337(6)
F28' C34' 1.339(6)
F29' C35' 1.336(6)
F30' C36' 1.345(6)
N1' C1' 1.391(6)
N1' C7' 1.390(6)
N2' C13' 1.403(6)
N2' C19' 1.422(6)
N3' C25' 1.387(6)
N3' C31' 1.400(6)
C1' C2' 1.381(7)
C1' C6' 1.406(7)
C2' C3' 1.374(7)
C3' C4' 1.384(8)
C4' C5' 1.365(9)
C5' C6' 1.385(8)
C7' C8' 1.395(7)
C7' C12' 1.396(7)
C8' C9' 1.359(8)
C9' C10' 1.374(9)
C10' C11' 1.370(9)
C11' C12' 1.375(8)
C13' C14' 1.379(7)
C13' C18' 1.398(7)
C14' C15' 1.380(7)
C15' C16' 1.362(8)
C16' C17' 1.383(8)
C17' C18' 1.388(7)
C19' C20' 1.382(7)
C19' C24' 1.391(7)
C20' C21' 1.377(7)
C21' C22' 1.371(9)
C22' C23' 1.378(8)
C23' C24' 1.391(7)
C25' C26' 1.388(7)
C25' C30' 1.397(8)
C26' C27' 1.382(7)
C27' C28' 1.356(10)
C28' C29' 1.356(11)
C29' C30' 1.379(10)
C31' C32' 1.395(7)
C31' C36' 1.397(7)
C32' C33' 1.375(7)
C33' C34' 1.371(8)
C34' C35' 1.385(8)
C35' C36' 1.370(7)
C37 C42 1.397(9)
C37 C38 1.422(9)
C37 C43 1.515(9)
C38 C39 1.349(9)
C39 C40 1.391(9)
C39 C44 1.503(8)
C40 C41 1.414(8)
C41 C42 1.383(9)
C41 C45 1.505(9)
C37' C42' 1.396(8)
C37' C38' 1.402(7)
C37' C43' 1.502(7)
C38' C39' 1.387(7)
C39' C40' 1.396(7)
C39' C44' 1.499(7)
C40' C41' 1.411(7)
C41' C42' 1.384(8)
C41' C45' 1.504(7)

loop_
_platon_squeeze_void_nr
_platon_squeeze_void_average_x
_platon_squeeze_void_average_y
_platon_squeeze_void_average_z
_platon_squeeze_void_volume
_platon_squeeze_void_count_electrons
_platon_squeeze_void_content
1 -0.025 0.000 0.000 393 80 ' '
2 -0.027 0.500 0.000 340 77 ' '
